data_4511646
loop_
_publ_author_name
'Podgajny, Robert'
'Pinkowicz, Dawid'
'Czarnecki, Bernard'
'Kozie\/l, Marcin'
'Chor\;a\.zy, Szymon'
'Wis, Magdalena'
'Nitek, Wojciech'
'Rams, Micha\/l'
'Sieklucka, Barbara'

_publ_section_title
;
 Role of Pyrazine-N,N&#x2032;-dioxide in [W(CN)8]n&#x2212;-Based Hybrid
 Networks: Anion&#x2212;\p Interactions
;
_journal_issue 8
_journal_name_full 'Crystal Growth &amp; Design'
_journal_page_first 4030
_journal_paper_doi 10.1021/cg500636m
_journal_volume 14
_journal_year 2014
_chemical_compound_source 'synthesis as described'
_chemical_formula_moiety 'Na6, 7(C4 H4 N2 O2), 2(W C8 N8), 5(H2 O)'
_chemical_formula_sum 'C44 H38 N30 Na6 O19 W2'
_chemical_formula_weight 1795.82
_chemical_name_systematic
;
 ?
;
_space_group_IT_number 2
_symmetry_cell_setting triclinic
_symmetry_Int_Tables_number 2
_symmetry_space_group_name_Hall '-P 1'
_symmetry_space_group_name_H-M 'P -1'
_atom_sites_solution_hydrogens geom
_atom_sites_solution_primary direct
_atom_sites_solution_secondary difmap
_audit_conform_dict_location ftp://ftp.iucr.org/pub/cif_core.dic
_audit_conform_dict_name cif_core.dic
_audit_conform_dict_version 2.4
_audit_creation_date 2010-08-13T04:50:26-00:00
_audit_creation_method 'WinGX routine CIF_UPDATE'
_cell_angle_alpha 85.285(5)
_cell_angle_beta 88.604(5)
_cell_angle_gamma 65.217(5)
_cell_formula_units_Z 1
_cell_length_a 9.550(5)
_cell_length_b 11.309(5)
_cell_length_c 16.008(5)
_cell_measurement_reflns_used 11388
_cell_measurement_temperature 293(2)
_cell_measurement_theta_max 34.972
_cell_measurement_theta_min 0.998
_cell_measurement_wavelength 0.71073
_cell_volume 1564.2(12)
_computing_cell_refinement 'HKL Scalepack (Otwinowski & Minor 1997)'
_computing_data_collection 'Collect (Nonius BV, 1997-2000)'
_computing_data_reduction 'HKL Denzo and Scalepack (Otwinowski & Minor 1997)'
_computing_molecular_graphics 'Ortep-3 for Windows (Farrugia, 1997)'
_computing_publication_material 'WinGX publication routines (Farrugia, 1999)'
_computing_structure_refinement 'SHELXL-97 (Sheldrick, 2008)'
_computing_structure_solution 'SHELXS-86 (Sheldrick, 1986)'
_diffrn_ambient_temperature 293(2)
_diffrn_detector 'CCD plate'
_diffrn_detector_area_resol_mean 9
_diffrn_measured_fraction_theta_full 0.996
_diffrn_measured_fraction_theta_max 0.996
_diffrn_measurement_device '95mm CCD camera on \k-goniostat'
_diffrn_measurement_device_type KappaCCD
_diffrn_measurement_method 'CCD rotation images, thick slices'
_diffrn_orient_matrix_type 'by Nonius Collect from scalepack cell'
_diffrn_orient_matrix_UB_11 -0.98415E-1
_diffrn_orient_matrix_UB_12 -0.599304E-1
_diffrn_orient_matrix_UB_13 -0.5134E-2
_diffrn_orient_matrix_UB_21 0.146411E-1
_diffrn_orient_matrix_UB_22 0.474842E-1
_diffrn_orient_matrix_UB_23 0.841229E-1
_diffrn_orient_matrix_UB_31 -0.287069E-1
_diffrn_orient_matrix_UB_32 0.481918E-1
_diffrn_orient_matrix_UB_33 -0.279803E-1
_diffrn_radiation_monochromator graphite
_diffrn_radiation_probe x-ray
_diffrn_radiation_type MoK\a
_diffrn_radiation_wavelength 0.71069
_diffrn_reflns_av_R_equivalents 0.0276
_diffrn_reflns_av_unetI/netI 0.0376
_diffrn_reflns_limit_h_max 13
_diffrn_reflns_limit_h_min -13
_diffrn_reflns_limit_k_max 16
_diffrn_reflns_limit_k_min -16
_diffrn_reflns_limit_l_max 18
_diffrn_reflns_limit_l_min -23
_diffrn_reflns_number 15586
_diffrn_reflns_theta_full 31
_diffrn_reflns_theta_max 31
_diffrn_reflns_theta_min 1.28
_diffrn_source 'Enraf Nonius FR590'
_exptl_absorpt_coefficient_mu 3.812
_exptl_absorpt_correction_T_max 0.6576
_exptl_absorpt_correction_T_min 0.4491
_exptl_absorpt_correction_type multi-scan
_exptl_absorpt_process_details '(DENZO-SMN; Otwinowski & Minor, 1997)'
_exptl_crystal_colour brown
_exptl_crystal_density_diffrn 1.906
_exptl_crystal_density_method 'not measured'
_exptl_crystal_description prism
_exptl_crystal_F_000 878
_exptl_crystal_size_max 0.25
_exptl_crystal_size_mid 0.25
_exptl_crystal_size_min 0.12
_refine_diff_density_max 2.547
_refine_diff_density_min -2.493
_refine_diff_density_rms 0.14
_refine_ls_extinction_coef 0.0079(4)
_refine_ls_extinction_expression Fc^*^=kFc[1+0.001xFc^2^\l^3^/sin(2\q)]^-1/4^
_refine_ls_extinction_method SHELXL
_refine_ls_goodness_of_fit_ref 1.042
_refine_ls_hydrogen_treatment constr
_refine_ls_matrix_type full
_refine_ls_number_parameters 461
_refine_ls_number_reflns 9947
_refine_ls_number_restraints 0
_refine_ls_restrained_S_all 1.042
_refine_ls_R_factor_all 0.0322
_refine_ls_R_factor_gt 0.029
_refine_ls_shift/su_max 0.001
_refine_ls_shift/su_mean 0
_refine_ls_structure_factor_coef Fsqd
_refine_ls_weighting_details 'calc w=1/[\s^2^(Fo^2^)+(0.0380P)^2^+2.4057P] where P=(Fo^2^+2Fc^2^)/3'
_refine_ls_weighting_scheme calc
_refine_ls_wR_factor_gt 0.074
_refine_ls_wR_factor_ref 0.0763
_reflns_number_gt 9266
_reflns_number_total 9947
_reflns_threshold_expression >2\s(I)
_cod_data_source_file cg500636m_si_002.cif
_cod_data_source_block mk85
_cod_depositor_comments
;
The following automatic conversions were performed:

'_exptl_absorpt_correction_type' value 'Multi-scan' changed to
'multi-scan' according to
/usr/data/users/saulius/crontab/automatic-downloads/rss-feeds/ACS/lib/dictionaries/cif_core.dic
dictionary named 'cif_core.dic' version 2.4.2 from 2011-04-26.

Automatic conversion script
Id: cif_fix_values 2281 2013-09-26 08:29:07Z andrius 

 Adding full bibliography for 4511646--4511649.cif.
;
_cod_database_code 4511646

loop_
_symmetry_equiv_pos_as_xyz
'x, y, z'
'-x, -y, -z'

loop_
_atom_site_label
_atom_site_type_symbol
_atom_site_fract_x
_atom_site_fract_y
_atom_site_fract_z
_atom_site_U_iso_or_equiv
_atom_site_adp_type
_atom_site_occupancy
_atom_site_symmetry_multiplicity
_atom_site_calc_flag
_atom_site_refinement_flags
W1 W 0.871679(11) 0.660967(9) 0.245752(6) 0.01684(4) Uani 1 1 d .
C1 C 0.9182(4) 0.8038(3) 0.3076(2) 0.0273(6) Uani 1 1 d .
N1 N 0.9329(5) 0.8843(3) 0.3406(2) 0.0447(8) Uani 1 1 d .
C2 C 0.6520(4) 0.8276(3) 0.2434(2) 0.0298(6) Uani 1 1 d .
N2 N 0.5380(4) 0.9184(3) 0.2450(2) 0.0460(8) Uani 1 1 d .
C3 C 0.7726(3) 0.6605(3) 0.36879(18) 0.0222(5) Uani 1 1 d .
N3 N 0.7197(3) 0.6648(3) 0.43446(17) 0.0299(5) Uani 1 1 d .
C4 C 0.8971(5) 0.7929(3) 0.1481(2) 0.0412(9) Uani 1 1 d .
N4 N 0.9083(8) 0.8648(4) 0.0962(3) 0.0814(18) Uani 1 1 d .
C5 C 0.7420(4) 0.6437(3) 0.1427(2) 0.0298(6) Uani 1 1 d .
N5 N 0.6766(4) 0.6337(3) 0.0863(2) 0.0427(8) Uani 1 1 d .
C6 C 1.0490(3) 0.5441(3) 0.16338(18) 0.0239(5) Uani 1 1 d .
N6 N 1.1429(3) 0.4842(3) 0.1185(2) 0.0345(6) Uani 1 1 d .
C7 C 0.8605(4) 0.4742(3) 0.26805(18) 0.0244(5) Uani 1 1 d .
N7 N 0.8536(4) 0.3765(3) 0.2820(2) 0.0403(7) Uani 1 1 d .
C8 C 1.0730(3) 0.5459(3) 0.32455(19) 0.0254(5) Uani 1 1 d .
N8 N 1.1775(4) 0.4793(3) 0.36550(19) 0.0347(6) Uani 1 1 d .
Na1 Na 0.60599(14) 0.58400(12) -0.04692(7) 0.0236(2) Uani 1 1 d .
Na2 Na 0.61106(16) 0.73857(14) 0.57160(9) 0.0309(3) Uani 1 1 d .
Na3 Na 0.68046(17) 0.95235(14) 0.67840(9) 0.0346(3) Uani 1 1 d .
N11 N 0.7775(3) 0.2985(2) 0.06634(15) 0.0229(4) Uani 1 1 d .
O11 O 0.6626(3) 0.3612(2) 0.01369(15) 0.0314(5) Uani 1 1 d .
C12 C 0.7696(4) 0.2106(3) 0.1267(2) 0.0271(6) Uani 1 1 d .
H12 H 0.6793 0.1986 0.1331 0.033 Uiso 1 1 calc R
C13 C 0.8932(4) 0.1394(3) 0.1782(2) 0.0285(6) Uani 1 1 d .
H13 H 0.887 0.0784 0.219 0.034 Uiso 1 1 calc R
N14 N 1.0245(3) 0.1570(3) 0.17018(17) 0.0273(5) Uani 1 1 d .
O14 O 1.1438(3) 0.0853(3) 0.21726(18) 0.0409(6) Uani 1 1 d .
C15 C 1.0307(4) 0.2479(3) 0.1124(2) 0.0285(6) Uani 1 1 d .
H15 H 1.1194 0.2627 0.1079 0.034 Uiso 1 1 calc R
C16 C 0.9077(4) 0.3186(3) 0.0605(2) 0.0270(6) Uani 1 1 d .
H16 H 0.9133 0.3812 0.0207 0.032 Uiso 1 1 calc R
N21 N 0.9408(3) 0.8137(2) 0.55229(16) 0.0237(5) Uani 1 1 d .
O21 O 0.7897(3) 0.8552(2) 0.55711(15) 0.0309(5) Uani 1 1 d .
C22 C 1.0282(4) 0.6975(3) 0.5218(2) 0.0266(6) Uani 1 1 d .
H22 H 0.9813 0.6475 0.5024 0.032 Uiso 1 1 calc R
C23 C 0.1851(4) 0.6530(3) 0.51916(19) 0.0260(5) Uani 1 1 d .
H23 H 0.2439 0.5733 0.4976 0.031 Uiso 1 1 calc R
N24 N 0.2559(3) 0.7234(2) 0.54756(15) 0.0233(4) Uani 1 1 d .
O24 O 0.4058(3) 0.6767(2) 0.54896(15) 0.0304(5) Uani 1 1 d .
C25 C 0.1680(4) 0.8413(3) 0.5758(2) 0.0265(6) Uani 1 1 d .
H25 H 0.2149 0.8923 0.5938 0.032 Uiso 1 1 calc R
C26 C 1.0106(4) 0.8866(3) 0.5782(2) 0.0263(5) Uani 1 1 d .
H26 H 0.9515 0.9679 0.5978 0.032 Uiso 1 1 calc R
N31 N 0.6688(3) 0.2410(3) -0.31871(17) 0.0267(5) Uani 1 1 d .
O31 O 0.7106(3) 0.1432(3) -0.36542(17) 0.0384(6) Uani 1 1 d .
C32 C 0.5723(4) 0.3630(3) -0.34980(19) 0.0264(6) Uani 1 1 d .
H32 H 0.5373 0.3764 -0.405 0.032 Uiso 1 1 calc R
C33 C 0.5263(4) 0.4657(3) -0.3015(2) 0.0273(6) Uani 1 1 d .
H33 H 0.4601 0.5485 -0.3241 0.033 Uiso 1 1 calc R
N34 N 0.5755(3) 0.4493(3) -0.22073(17) 0.0260(5) Uani 1 1 d .
O34 O 0.5315(3) 0.5481(3) -0.17574(18) 0.0423(6) Uani 1 1 d .
C35 C 0.6715(4) 0.3278(3) -0.1892(2) 0.0318(6) Uani 1 1 d .
H35 H 0.7055 0.3143 -0.1338 0.038 Uiso 1 1 calc R
C36 C 0.7188(4) 0.2245(3) -0.2385(2) 0.0328(7) Uani 1 1 d .
H36 H 0.7862 0.1419 -0.2164 0.039 Uiso 1 1 calc R
N41 N 0.5322(3) 0.9003(2) -0.05103(16) 0.0252(5) Uani 1 1 d .
O41 O 0.5630(3) 0.8049(2) -0.09910(16) 0.0349(5) Uani 1 1 d .
C42 C 0.5957(4) 0.9863(3) -0.06588(19) 0.0274(6) Uani 1 1 d .
H42 H 0.6619 0.9776 -0.1108 0.033 Uiso 1 1 calc R
C43 C 0.4367(4) 0.9138(3) 0.0153(2) 0.0285(6) Uani 1 1 d .
H43 H 0.393 0.8546 0.0265 0.034 Uiso 1 1 calc R
O1 O 0.4305(3) 0.9742(3) 0.58050(19) 0.0432(6) Uani 1 1 d .
H1A H 0.3858 1.0048 0.6248 0.065 Uiso 1 1 d R
H1B H 0.3715 1.0241 0.5426 0.065 Uiso 1 1 d R
O2 O 0.6262(5) 0.7659(3) 0.7239(2) 0.0585(9) Uani 1 1 d .
H2A H 0.5327 0.781 0.7217 0.088 Uiso 1 1 d R
H2B H 0.6429 0.7655 0.7755 0.088 Uiso 1 1 d R
O3 O 0.1156(7) 0.9481(6) 0.0419(4) 0.0462(13) Uani 0.5 1 d P

loop_
_atom_site_aniso_label
_atom_site_aniso_U_11
_atom_site_aniso_U_22
_atom_site_aniso_U_33
_atom_site_aniso_U_23
_atom_site_aniso_U_13
_atom_site_aniso_U_12
W1 0.01642(6) 0.01670(6) 0.01547(6) -0.00280(3) 0.00041(3) -0.00477(4)
C1 0.0296(15) 0.0266(14) 0.0272(14) -0.0017(11) 0.0003(11) -0.0134(12)
N1 0.058(2) 0.0356(16) 0.0502(19) -0.0114(14) -0.0017(16) -0.0280(16)
C2 0.0262(14) 0.0307(15) 0.0241(13) -0.0054(11) -0.0026(11) -0.0028(12)
N2 0.0318(16) 0.0421(18) 0.0420(17) -0.0072(14) -0.0038(13) 0.0071(13)
C3 0.0217(12) 0.0246(12) 0.0219(12) -0.0050(10) 0.0004(9) -0.0106(10)
N3 0.0320(14) 0.0371(14) 0.0242(12) -0.0069(10) 0.0062(10) -0.0174(11)
C4 0.068(3) 0.0258(15) 0.0251(15) -0.0036(12) 0.0106(15) -0.0150(16)
N4 0.160(5) 0.040(2) 0.045(2) 0.0009(17) 0.031(3) -0.044(3)
C5 0.0277(14) 0.0258(14) 0.0296(14) -0.0034(11) -0.0070(11) -0.0046(11)
N5 0.0438(18) 0.0449(18) 0.0329(15) -0.0099(13) -0.0153(13) -0.0102(14)
C6 0.0247(13) 0.0224(12) 0.0239(12) -0.0021(10) 0.0015(10) -0.0091(10)
N6 0.0290(14) 0.0322(14) 0.0375(15) -0.0081(11) 0.0117(11) -0.0080(11)
C7 0.0299(14) 0.0241(13) 0.0207(12) -0.0066(10) 0.0035(10) -0.0120(11)
N7 0.064(2) 0.0342(15) 0.0310(14) -0.0075(12) 0.0071(14) -0.0278(15)
C8 0.0223(13) 0.0265(13) 0.0246(13) -0.0061(10) -0.0011(10) -0.0067(10)
N8 0.0307(14) 0.0344(14) 0.0316(14) -0.0032(11) -0.0085(11) -0.0059(11)
Na1 0.0235(5) 0.0232(5) 0.0226(5) -0.0050(4) -0.0002(4) -0.0079(4)
Na2 0.0285(6) 0.0348(7) 0.0320(6) -0.0110(5) 0.0057(5) -0.0147(5)
Na3 0.0356(7) 0.0337(7) 0.0341(7) -0.0127(5) 0.0067(5) -0.0125(6)
N11 0.0217(11) 0.0222(11) 0.0211(10) -0.0007(8) -0.0034(8) -0.0057(9)
O11 0.0260(11) 0.0360(12) 0.0276(11) 0.0052(9) -0.0091(8) -0.0093(9)
C12 0.0262(14) 0.0269(14) 0.0288(14) 0.0000(11) -0.0010(11) -0.0121(11)
C13 0.0299(15) 0.0248(13) 0.0287(14) 0.0013(11) -0.0016(11) -0.0098(11)
N14 0.0250(12) 0.0234(11) 0.0276(12) -0.0002(9) -0.0056(9) -0.0043(9)
O14 0.0296(12) 0.0371(13) 0.0454(15) 0.0084(11) -0.0167(11) -0.0046(10)
C15 0.0225(13) 0.0242(13) 0.0362(16) -0.0018(11) -0.0013(11) -0.0073(11)
C16 0.0252(14) 0.0245(13) 0.0298(14) 0.0003(11) 0.0003(11) -0.0094(11)
N21 0.0224(11) 0.0258(11) 0.0238(11) -0.0058(9) 0.0014(9) -0.0103(9)
O21 0.0198(10) 0.0365(12) 0.0361(12) -0.0122(10) 0.0029(8) -0.0099(9)
C22 0.0259(14) 0.0274(14) 0.0291(14) -0.0111(11) 0.0014(11) -0.0123(11)
C23 0.0261(14) 0.0237(13) 0.0276(13) -0.0059(10) -0.0002(10) -0.0089(11)
N24 0.0223(11) 0.0251(11) 0.0226(11) -0.0022(9) -0.0011(8) -0.0098(9)
O24 0.0201(10) 0.0359(12) 0.0342(12) -0.0027(9) -0.0026(8) -0.0106(9)
C25 0.0277(14) 0.0248(13) 0.0314(14) -0.0054(11) 0.0009(11) -0.0146(11)
C26 0.0277(14) 0.0217(12) 0.0303(14) -0.0065(11) 0.0019(11) -0.0106(11)
N31 0.0291(13) 0.0256(12) 0.0268(12) -0.0069(9) 0.0022(10) -0.0122(10)
O31 0.0461(15) 0.0316(12) 0.0362(13) -0.0156(10) 0.0043(11) -0.0128(11)
C32 0.0252(13) 0.0330(15) 0.0222(12) -0.0028(11) -0.0022(10) -0.0133(12)
C33 0.0250(14) 0.0273(14) 0.0267(14) -0.0005(11) -0.0052(11) -0.0082(11)
N34 0.0260(12) 0.0266(12) 0.0257(12) -0.0060(9) -0.0027(9) -0.0105(10)
O34 0.0459(15) 0.0327(13) 0.0400(14) -0.0174(11) -0.0097(11) -0.0052(11)
C35 0.0371(17) 0.0303(15) 0.0249(14) -0.0009(11) -0.0066(12) -0.0109(13)
C36 0.0373(17) 0.0275(14) 0.0274(15) -0.0010(12) -0.0058(12) -0.0073(13)
N41 0.0290(12) 0.0186(10) 0.0239(11) -0.0036(9) 0.0008(9) -0.0058(9)
O41 0.0479(15) 0.0250(11) 0.0313(12) -0.0107(9) 0.0069(10) -0.0136(10)
C42 0.0289(14) 0.0250(13) 0.0254(13) -0.0029(11) 0.0037(11) -0.0086(11)
C43 0.0308(15) 0.0262(14) 0.0287(14) -0.0037(11) 0.0043(11) -0.0123(12)
O1 0.0379(14) 0.0425(15) 0.0440(15) -0.0066(12) 0.0044(11) -0.0114(12)
O2 0.092(3) 0.0447(17) 0.0368(15) -0.0027(13) 0.0007(16) -0.0268(18)
O3 0.042(3) 0.046(3) 0.051(3) 0.002(3) 0.004(2) -0.019(3)

loop_
_atom_type_symbol
_atom_type_description
_atom_type_scat_dispersion_real
_atom_type_scat_dispersion_imag
_atom_type_scat_source
C C 0.003 0.002 'International Tables Vol C Tables 4.2.6.8 and 6.1.1.4'
H H 0 0 'International Tables Vol C Tables 4.2.6.8 and 6.1.1.4'
N N 0.006 0.003 'International Tables Vol C Tables 4.2.6.8 and 6.1.1.4'
Na Na 0.036 0.025 'International Tables Vol C Tables 4.2.6.8 and 6.1.1.4'
O O 0.011 0.006 'International Tables Vol C Tables 4.2.6.8 and 6.1.1.4'
W W -0.849 6.872 'International Tables Vol C Tables 4.2.6.8 and 6.1.1.4'

loop_
_geom_angle_atom_site_label_1
_geom_angle_atom_site_label_2
_geom_angle_atom_site_label_3
_geom_angle
_geom_angle_site_symmetry_1
_geom_angle_site_symmetry_3
C4 W1 C2 76.60(15) . .
C4 W1 C5 76.92(15) . .
C2 W1 C5 73.53(12) . .
C4 W1 C6 72.96(13) . .
C2 W1 C6 141.40(12) . .
C5 W1 C6 76.89(12) . .
C4 W1 C7 142.70(12) . .
C2 W1 C7 114.85(13) . .
C5 W1 C7 73.32(12) . .
C6 W1 C7 78.76(11) . .
C4 W1 C1 73.55(14) . .
C2 W1 C1 76.27(13) . .
C5 W1 C1 141.68(12) . .
C6 W1 C1 115.99(12) . .
C7 W1 C1 142.33(11) . .
C4 W1 C3 140.96(12) . .
C2 W1 C3 72.97(12) . .
C5 W1 C3 116.02(12) . .
C6 W1 C3 143.90(11) . .
C7 W1 C3 73.89(11) . .
C1 W1 C3 75.91(11) . .
C4 W1 C8 116.94(16) . .
C2 W1 C8 142.95(11) . .
C5 W1 C8 141.07(12) . .
C6 W1 C8 73.69(11) . .
C7 W1 C8 76.37(12) . .
C1 W1 C8 75.46(12) . .
C3 W1 C8 77.28(11) . .
N1 C1 W1 175.6(3) . .
N2 C2 W1 176.8(3) . .
N3 C3 W1 177.4(3) . .
N4 C4 W1 178.9(5) . .
N5 C5 W1 178.0(3) . .
N6 C6 W1 178.6(3) . .
N7 C7 W1 178.2(3) . .
N8 C8 W1 176.2(3) . .
O11 N11 C12 120.6(3) . .
O11 N11 C16 120.6(3) . .
C12 N11 C16 118.7(3) . .
N11 C12 C13 120.5(3) . .
N11 C12 H12 119.8 . .
C13 C12 H12 119.8 . .
N14 C13 C12 120.4(3) . .
N14 C13 H13 119.8 . .
C12 C13 H13 119.8 . .
O14 N14 C15 120.7(3) . .
O14 N14 C13 120.1(3) . .
C15 N14 C13 119.3(3) . .
N14 C15 C16 120.4(3) . .
N14 C15 H15 119.8 . .
C16 C15 H15 119.8 . .
N11 C16 C15 120.6(3) . .
N11 C16 H16 119.7 . .
C15 C16 H16 119.7 . .
O21 N21 C26 120.4(3) . .
O21 N21 C22 120.6(3) . .
C26 N21 C22 119.0(3) . .
N21 C22 C23 120.5(3) . 1_655
N21 C22 H22 119.8 . .
C23 C22 H22 119.8 1_655 .
N24 C23 C22 120.8(3) . 1_455
N24 C23 H23 119.6 . .
C22 C23 H23 119.6 1_455 .
O24 N24 C23 120.2(3) . .
O24 N24 C25 121.2(3) . .
C23 N24 C25 118.6(3) . .
N24 C25 C26 120.8(3) . 1_455
N24 C25 H25 119.6 . .
C26 C25 H25 119.6 1_455 .
N21 C26 C25 120.3(3) . 1_655
N21 C26 H26 119.8 . .
C25 C26 H26 119.8 1_655 .
O31 N31 C36 121.4(3) . .
O31 N31 C32 120.3(3) . .
C36 N31 C32 118.3(3) . .
C33 C32 N31 121.0(3) . .
C33 C32 H32 119.5 . .
N31 C32 H32 119.5 . .
C32 C33 N34 120.9(3) . .
C32 C33 H33 119.5 . .
N34 C33 H33 119.5 . .
O34 N34 C35 121.3(3) . .
O34 N34 C33 120.2(3) . .
C35 N34 C33 118.5(3) . .
N34 C35 C36 120.4(3) . .
N34 C35 H35 119.8 . .
C36 C35 H35 119.8 . .
N31 C36 C35 121.0(3) . .
N31 C36 H36 119.5 . .
C35 C36 H36 119.5 . .
O41 N41 C42 120.6(3) . .
O41 N41 C43 120.5(3) . .
C42 N41 C43 118.9(3) . .
N41 C42 C43 120.5(3) . 2_675
N41 C42 H42 119.8 . .
C43 C42 H42 119.8 2_675 .
N41 C43 C42 120.6(3) . 2_675
N41 C43 H43 119.7 . .
C42 C43 H43 119.7 2_675 .
H1A O1 H1B 103.6 . .
H2A O2 H2B 103.5 . .

loop_
_geom_bond_atom_site_label_1
_geom_bond_atom_site_label_2
_geom_bond_distance
_geom_bond_site_symmetry_2
W1 C4 2.152(4) .
W1 C2 2.152(3) .
W1 C5 2.155(3) .
W1 C6 2.157(3) .
W1 C7 2.160(3) .
W1 C1 2.162(3) .
W1 C3 2.165(3) .
W1 C8 2.175(3) .
C1 N1 1.147(4) .
C2 N2 1.142(4) .
C3 N3 1.151(4) .
C4 N4 1.149(5) .
C5 N5 1.150(4) .
C6 N6 1.149(4) .
C7 N7 1.137(4) .
C8 N8 1.146(4) .
N11 O11 1.308(3) .
N11 C12 1.352(4) .
N11 C16 1.354(4) .
C12 C13 1.365(4) .
C12 H12 0.93 .
C13 N14 1.351(4) .
C13 H13 0.93 .
N14 O14 1.300(3) .
N14 C15 1.345(4) .
C15 C16 1.364(4) .
C15 H15 0.93 .
C16 H16 0.93 .
N21 O21 1.319(3) .
N21 C26 1.352(4) .
N21 C22 1.353(4) .
C22 C23 1.367(4) 1_655
C22 H22 0.93 .
C23 N24 1.350(4) .
C23 C22 1.367(4) 1_455
C23 H23 0.93 .
N24 O24 1.302(3) .
N24 C25 1.352(4) .
C25 C26 1.371(4) 1_455
C25 H25 0.93 .
C26 C25 1.371(4) 1_655
C26 H26 0.93 .
N31 O31 1.301(3) .
N31 C36 1.352(4) .
N31 C32 1.358(4) .
C32 C33 1.357(4) .
C32 H32 0.93 .
C33 N34 1.358(4) .
C33 H33 0.93 .
N34 O34 1.291(3) .
N34 C35 1.355(4) .
C35 C36 1.373(5) .
C35 H35 0.93 .
C36 H36 0.93 .
N41 O41 1.304(3) .
N41 C42 1.349(4) .
N41 C43 1.358(4) .
C42 C43 1.369(4) 2_675
C42 H42 0.93 .
C43 C42 1.369(4) 2_675
C43 H43 0.93 .
O1 H1A 0.8408 .
O1 H1B 0.835 .
O2 H2A 0.8372 .
O2 H2B 0.8434 .

loop_
_geom_hbond_atom_site_label_D
_geom_hbond_atom_site_label_H
_geom_hbond_atom_site_label_A
_geom_hbond_distance_DH
_geom_hbond_distance_HA
_geom_hbond_distance_DA
_geom_hbond_angle_DHA
_geom_hbond_site_symmetry_A
_geom_hbond_publ_flag
O1 H1A N2 0.84 2.56 3.206(5) 135 2_676 y
O1 H1B O21 0.83 2.19 3.020(4) 176.1 2_676 y
O2 H2B O41 0.84 2.14 2.913(4) 151.3 1_556 y

loop_
_geom_torsion_atom_site_label_1
_geom_torsion_atom_site_label_2
_geom_torsion_atom_site_label_3
_geom_torsion_atom_site_label_4
_geom_torsion
_geom_torsion_site_symmetry_1
_geom_torsion_site_symmetry_4
O11 N11 C12 C13 175.9(3) . .
C16 N11 C12 C13 -2.9(5) . .
N11 C12 C13 N14 0.8(5) . .
C12 C13 N14 O14 -177.3(3) . .
C12 C13 N14 C15 1.8(5) . .
O14 N14 C15 C16 176.9(3) . .
C13 N14 C15 C16 -2.2(5) . .
O11 N11 C16 C15 -176.3(3) . .
C12 N11 C16 C15 2.5(5) . .
N14 C15 C16 N11 0.1(5) . .
O21 N21 C22 C23 -178.0(3) . 1_655
C26 N21 C22 C23 1.6(5) . 1_655
C22 C23 N24 O24 176.3(3) 1_455 .
C22 C23 N24 C25 -2.4(5) 1_455 .
O24 N24 C25 C26 -176.5(3) . 1_455
C23 N24 C25 C26 2.2(5) . 1_455
O21 N21 C26 C25 177.8(3) . 1_655
C22 N21 C26 C25 -1.9(5) . 1_655
O31 N31 C32 C33 179.2(3) . .
C36 N31 C32 C33 -0.5(5) . .
N31 C32 C33 N34 0.0(5) . .
C32 C33 N34 O34 179.5(3) . .
C32 C33 N34 C35 -0.2(5) . .
O34 N34 C35 C36 -179.0(3) . .
C33 N34 C35 C36 0.8(5) . .
O31 N31 C36 C35 -178.7(3) . .
C32 N31 C36 C35 1.0(5) . .
N34 C35 C36 N31 -1.2(6) . .
O41 N41 C42 C43 -180.0(3) . 2_675
C43 N41 C42 C43 -0.6(5) . 2_675
O41 N41 C43 C42 180.0(3) . 2_675
C42 N41 C43 C42 0.6(5) . 2_675
